data_4329948
loop_
_publ_author_name
'Diana G. Branzea'
'Arnaud Fihey'
'Thomas Cauchy'
'Abdelkrim El-Ghayoury'
'Narcis Avarvari'

_publ_section_title
;
 Tetrathiafulvalene-Triazine-Dipyridylamines as Multifunctional Ligands
 for Electroactive Complexes: Synthesis, Structures, and Theoretical Study
;
_journal_name_full 'Inorganic Chemistry'
_journal_page_first 8545
_journal_page_last 8556
_journal_paper_doi 10.1021/ic301117h
_journal_volume 51
_journal_year 2012
_chemical_formula_moiety 'C58 H38 Cl4 N18 O24 S8 Zn2'
_chemical_formula_sum 'C58 H38 Cl4 N18 O24 S8 Zn2'
_chemical_formula_weight 1900.08
_chemical_name_systematic
;
 ?
;
_space_group_IT_number 14
_symmetry_cell_setting monoclinic
_symmetry_space_group_name_Hall '-P 2yn'
_symmetry_space_group_name_H-M 'P 1 21/n 1'
_atom_sites_solution_hydrogens geom
_atom_sites_solution_primary direct
_atom_sites_solution_secondary difmap
_audit_creation_method SHELXL-97
_cell_angle_alpha 90.000(12)
_cell_angle_beta 91.132(18)
_cell_angle_gamma 90.000(17)
_cell_formula_units_Z 2
_cell_length_a 11.349(4)
_cell_length_b 16.1960(16)
_cell_length_c 21.525(4)
_cell_measurement_reflns_used 12803
_cell_measurement_temperature 293(2)
_cell_measurement_theta_max 27.4
_cell_measurement_theta_min 2.4
_cell_volume 3955.7(16)
_computing_molecular_graphics 'Ortep-3 for Windows (Farrugia, 1997)'
_computing_publication_material 'WinGX publication routines (Farrugia, 1999)'
_computing_structure_refinement 'SHELXL-97 (Sheldrick, 1997)'
_computing_structure_solution 'SHELXS-86 (Sheldrick, 1986)'
_diffrn_ambient_temperature 293(2)
_diffrn_detector_area_resol_mean 9
_diffrn_measured_fraction_theta_full 0.982
_diffrn_measured_fraction_theta_max 0.979
_diffrn_measurement_device_type KappaCCD
_diffrn_measurement_method CCD
_diffrn_radiation_monochromator 'horizontally mounted graphite crystal'
_diffrn_radiation_source 'fine-focus sealed tube'
_diffrn_radiation_type MoK\a
_diffrn_radiation_wavelength 0.71073
_diffrn_reflns_av_R_equivalents 0.0674
_diffrn_reflns_av_sigmaI/netI 0.0648
_diffrn_reflns_limit_h_max 14
_diffrn_reflns_limit_h_min -14
_diffrn_reflns_limit_k_max 19
_diffrn_reflns_limit_k_min -20
_diffrn_reflns_limit_l_max 26
_diffrn_reflns_limit_l_min -27
_diffrn_reflns_number 34680
_diffrn_reflns_theta_full 27.00
_diffrn_reflns_theta_max 27.40
_diffrn_reflns_theta_min 2.40
_exptl_absorpt_coefficient_mu 1.037
_exptl_absorpt_correction_T_max 0.746
_exptl_absorpt_correction_T_min 0.521
_exptl_absorpt_correction_type multi-scan
_exptl_absorpt_process_details
;
 '(SADABS (Sheldrick, Bruker, 2008))'
;
_exptl_crystal_colour red
_exptl_crystal_density_diffrn 1.595
_exptl_crystal_description prism
_exptl_crystal_F_000 1920
_exptl_crystal_size_max 0.2
_exptl_crystal_size_mid 0.1
_exptl_crystal_size_min 0.08
_refine_diff_density_max 0.720
_refine_diff_density_min -0.544
_refine_diff_density_rms 0.095
_refine_ls_extinction_method none
_refine_ls_goodness_of_fit_ref 1.033
_refine_ls_hydrogen_treatment constr
_refine_ls_matrix_type full
_refine_ls_number_parameters 514
_refine_ls_number_reflns 8808
_refine_ls_number_restraints 0
_refine_ls_restrained_S_all 1.033
_refine_ls_R_factor_all 0.1380
_refine_ls_R_factor_gt 0.0677
_refine_ls_shift/su_max 0.005
_refine_ls_shift/su_mean 0.000
_refine_ls_structure_factor_coef Fsqd
_refine_ls_weighting_details 'calc w=1/[\s^2^(Fo^2^)+(0.0933P)^2^+9.1394P] where P=(Fo^2^+2Fc^2^)/3'
_refine_ls_weighting_scheme calc
_refine_ls_wR_factor_gt 0.1680
_refine_ls_wR_factor_ref 0.2258
_reflns_number_gt 4815
_reflns_number_total 8808
_reflns_threshold_expression >2sigma(I)
_cod_data_source_file ic301117h_si_002_3.cif
_cod_data_source_block 5
_cod_original_cell_volume 3955.9(14)
_cod_database_code 4329948

loop_
_symmetry_equiv_pos_as_xyz
'x, y, z'
'-x+1/2, y+1/2, -z+1/2'
'-x, -y, -z'
'x-1/2, -y-1/2, z-1/2'

loop_
_atom_site_label
_atom_site_type_symbol
_atom_site_fract_x
_atom_site_fract_y
_atom_site_fract_z
_atom_site_U_iso_or_equiv
_atom_site_adp_type
_atom_site_occupancy
_atom_site_symmetry_multiplicity
_atom_site_calc_flag
_atom_site_refinement_flags
C1 C 0.4738(9) 0.3219(8) 0.4961(4) 0.113(3) Uani 1 1 d .
H1 H 0.4728 0.2939 0.4584 0.135 Uiso 1 1 calc R
C2 C 0.4217(9) 0.3912(7) 0.5009(4) 0.107(3) Uani 1 1 d .
H2 H 0.3817 0.4150 0.4674 0.129 Uiso 1 1 calc R
C3 C 0.5015(7) 0.3580(5) 0.6110(3) 0.0780(19) Uani 1 1 d .
C4 C 0.5191(7) 0.3542(4) 0.6719(3) 0.0760(19) Uani 1 1 d .
C5 C 0.5356(6) 0.2948(4) 0.7819(3) 0.0730(18) Uani 1 1 d .
H5 H 0.5441 0.2587 0.8153 0.088 Uiso 1 1 calc R
C6 C 0.4845(5) 0.3689(3) 0.7889(2) 0.0555(13) Uani 1 1 d .
C7 C 0.4382(5) 0.4001(3) 0.8465(2) 0.0502(12) Uani 1 1 d .
C8 C 0.3817(5) 0.3804(3) 0.9443(2) 0.0441(11) Uani 1 1 d .
C9 C 0.3712(5) 0.5062(3) 0.9025(2) 0.0476(12) Uani 1 1 d .
C10 C 0.3485(5) 0.2405(3) 0.9839(2) 0.0452(11) Uani 1 1 d .
C11 C 0.2816(6) 0.2076(4) 0.9360(3) 0.0657(16) Uani 1 1 d .
H11 H 0.2419 0.2416 0.9078 0.079 Uiso 1 1 calc R
C12 C 0.2750(7) 0.1225(4) 0.9311(3) 0.081(2) Uani 1 1 d .
H12 H 0.2317 0.0984 0.8987 0.098 Uiso 1 1 calc R
C13 C 0.3318(7) 0.0750(3) 0.9735(3) 0.0737(19) Uani 1 1 d .
H13 H 0.3276 0.0177 0.9706 0.088 Uiso 1 1 calc R
C14 C 0.3957(6) 0.1112(3) 1.0208(3) 0.0600(15) Uani 1 1 d .
H14 H 0.4328 0.0778 1.0503 0.072 Uiso 1 1 calc R
C15 C 0.3162(5) 0.3611(3) 1.0505(2) 0.0468(12) Uani 1 1 d .
C16 C 0.2088(6) 0.3986(4) 1.0538(3) 0.0645(15) Uani 1 1 d .
H16 H 0.1590 0.4022 1.0191 0.077 Uiso 1 1 calc R
C17 C 0.1759(7) 0.4314(4) 1.1104(3) 0.081(2) Uani 1 1 d .
H17 H 0.1034 0.4574 1.1144 0.097 Uiso 1 1 calc R
C18 C 0.2519(7) 0.4248(4) 1.1601(3) 0.080(2) Uani 1 1 d .
H18 H 0.2326 0.4479 1.1981 0.095 Uiso 1 1 calc R
C19 C 0.3565(6) 0.3840(3) 1.1539(3) 0.0648(16) Uani 1 1 d .
H19 H 0.4068 0.3793 1.1884 0.078 Uiso 1 1 calc R
C20 C 0.3111(5) 0.6292(3) 0.9622(2) 0.0535(13) Uani 1 1 d .
C21 C 0.2297(7) 0.5976(4) 1.0014(4) 0.089(2) Uani 1 1 d .
H21 H 0.1869 0.5503 0.9913 0.107 Uiso 1 1 calc R
C22 C 0.2133(8) 0.6393(5) 1.0576(4) 0.107(3) Uani 1 1 d .
H22 H 0.1628 0.6177 1.0870 0.129 Uiso 1 1 calc R
C23 C 0.2717(7) 0.7118(5) 1.0692(3) 0.090(2) Uani 1 1 d .
H23 H 0.2603 0.7405 1.1060 0.108 Uiso 1 1 calc R
C24 C 0.3463(6) 0.7407(4) 1.0261(3) 0.0625(15) Uani 1 1 d .
H24 H 0.3832 0.7912 1.0332 0.075 Uiso 1 1 calc R
C25 C 0.3095(6) 0.6314(3) 0.8479(2) 0.0575(14) Uani 1 1 d .
C26 C 0.2193(7) 0.6031(4) 0.8104(4) 0.089(2) Uani 1 1 d .
H26 H 0.1779 0.5556 0.8206 0.107 Uiso 1 1 calc R
C27 C 0.1913(8) 0.6468(4) 0.7570(4) 0.100(3) Uani 1 1 d .
H27 H 0.1322 0.6282 0.7299 0.120 Uiso 1 1 calc R
C28 C 0.2513(7) 0.7173(4) 0.7446(3) 0.0766(19) Uani 1 1 d .
H28 H 0.2327 0.7481 0.7093 0.092 Uiso 1 1 calc R
C29 C 0.3385(6) 0.7422(3) 0.7842(3) 0.0607(15) Uani 1 1 d .
H29 H 0.3788 0.7906 0.7753 0.073 Uiso 1 1 calc R
N1 N 0.4251(4) 0.3468(2) 0.89304(18) 0.0501(10) Uani 1 1 d .
N2 N 0.3595(4) 0.4604(2) 0.95342(18) 0.0466(10) Uani 1 1 d .
N3 N 0.4101(4) 0.4806(3) 0.84732(19) 0.0520(11) Uani 1 1 d .
N4 N 0.3572(4) 0.3279(2) 0.99269(17) 0.0465(10) Uani 1 1 d .
N5 N 0.4065(4) 0.1945(2) 1.02586(19) 0.0481(10) Uani 1 1 d .
N6 N 0.3896(4) 0.3503(2) 1.09942(18) 0.0504(10) Uani 1 1 d .
N7 N 0.3393(4) 0.5889(2) 0.90492(19) 0.0517(11) Uani 1 1 d .
N8 N 0.3696(4) 0.6993(3) 0.97272(19) 0.0517(11) Uani 1 1 d .
N9 N 0.3696(4) 0.7000(2) 0.83596(19) 0.0515(11) Uani 1 1 d .
O9 O 0.6296(4) 0.1391(2) 1.0955(2) 0.0705(11) Uani 1 1 d .
O10 O 0.4151(4) 0.1872(2) 1.16626(18) 0.0660(11) Uani 1 1 d .
S1 S 0.4288(3) 0.43921(15) 0.57275(9) 0.1077(8) Uani 1 1 d .
S2 S 0.5465(3) 0.28021(17) 0.56025(10) 0.1194(9) Uani 1 1 d .
S3 S 0.5852(2) 0.26851(14) 0.70900(9) 0.0970(7) Uani 1 1 d .
S4 S 0.4739(2) 0.43302(11) 0.72320(7) 0.0857(6) Uani 1 1 d .
Zn1 Zn 0.51421(6) 0.25093(3) 1.09542(2) 0.0460(2) Uani 1 1 d .
Cl1 Cl 0.93115(14) 0.61139(9) 0.14495(7) 0.0665(4) Uani 1 1 d .
O1 O 0.8221(5) 0.6089(3) 0.1763(3) 0.1108(19) Uani 1 1 d .
O2 O 0.9261(6) 0.5608(4) 0.0919(3) 0.124(2) Uani 1 1 d .
O3 O 1.0216(5) 0.5818(4) 0.1841(3) 0.1061(18) Uani 1 1 d .
O4 O 0.9587(5) 0.6942(3) 0.1299(3) 0.1121(19) Uani 1 1 d .
Cl2 Cl 0.1716(2) 0.43957(11) 1.35140(9) 0.0957(7) Uani 1 1 d .
O5 O 0.1496(12) 0.4292(5) 1.4109(4) 0.205(5) Uani 1 1 d .
O6 O 0.2618(18) 0.3969(9) 1.3330(7) 0.334(12) Uani 1 1 d .
O7 O 0.1636(12) 0.5172(4) 1.3317(5) 0.224(6) Uani 1 1 d .
O8 O 0.095(2) 0.3960(12) 1.3215(10) 0.400(13) Uani 1 1 d .
O1A O 0.6230(8) 0.0333(4) 1.1904(3) 0.144(3) Uani 1 1 d .
O2A O 0.3785(7) 0.2654(4) 1.2772(3) 0.126(2) Uani 1 1 d .

loop_
_atom_site_aniso_label
_atom_site_aniso_U_11
_atom_site_aniso_U_22
_atom_site_aniso_U_33
_atom_site_aniso_U_23
_atom_site_aniso_U_13
_atom_site_aniso_U_12
C1 0.120(8) 0.156(9) 0.063(5) -0.021(5) 0.007(5) -0.008(7)
C2 0.111(7) 0.146(9) 0.066(5) 0.005(5) -0.002(4) 0.017(6)
C3 0.094(5) 0.082(5) 0.058(4) 0.000(3) 0.015(3) 0.020(4)
C4 0.098(5) 0.073(4) 0.058(4) 0.000(3) 0.019(3) 0.016(4)
C5 0.093(5) 0.077(4) 0.049(3) 0.003(3) 0.005(3) 0.028(4)
C6 0.072(4) 0.045(3) 0.049(3) 0.002(2) 0.001(3) 0.003(3)
C7 0.060(3) 0.044(3) 0.046(3) 0.003(2) -0.005(2) -0.008(3)
C8 0.054(3) 0.035(2) 0.044(2) 0.0040(19) -0.002(2) -0.004(2)
C9 0.062(3) 0.033(2) 0.048(3) 0.004(2) -0.003(2) -0.009(2)
C10 0.063(3) 0.032(2) 0.041(2) 0.0005(19) 0.003(2) -0.004(2)
C11 0.088(5) 0.052(3) 0.056(3) 0.005(3) -0.020(3) -0.012(3)
C12 0.124(6) 0.055(4) 0.065(4) -0.005(3) -0.016(4) -0.030(4)
C13 0.111(6) 0.033(3) 0.076(4) -0.007(3) -0.007(4) -0.011(3)
C14 0.084(4) 0.028(2) 0.067(3) 0.004(2) -0.006(3) -0.011(3)
C15 0.062(3) 0.031(2) 0.048(3) 0.005(2) 0.006(2) 0.000(2)
C16 0.078(4) 0.052(3) 0.064(4) 0.010(3) 0.007(3) 0.009(3)
C17 0.095(5) 0.065(4) 0.084(5) 0.014(3) 0.033(4) 0.025(4)
C18 0.125(6) 0.057(4) 0.059(4) -0.003(3) 0.035(4) 0.018(4)
C19 0.101(5) 0.047(3) 0.046(3) -0.002(2) 0.008(3) 0.007(3)
C20 0.065(4) 0.039(3) 0.057(3) 0.002(2) 0.003(3) 0.004(3)
C21 0.103(6) 0.039(3) 0.128(6) -0.003(4) 0.054(5) -0.011(3)
C22 0.134(7) 0.066(5) 0.125(7) 0.008(4) 0.078(6) 0.006(5)
C23 0.118(6) 0.070(5) 0.083(5) -0.007(4) 0.044(5) 0.008(4)
C24 0.075(4) 0.060(4) 0.053(3) -0.011(3) 0.008(3) 0.004(3)
C25 0.082(4) 0.036(3) 0.054(3) 0.001(2) -0.012(3) -0.003(3)
C26 0.116(6) 0.051(4) 0.100(5) 0.016(3) -0.045(5) -0.023(4)
C27 0.132(7) 0.060(4) 0.104(5) 0.018(4) -0.068(5) -0.018(4)
C28 0.106(5) 0.053(3) 0.069(4) 0.009(3) -0.027(4) -0.001(4)
C29 0.083(4) 0.045(3) 0.054(3) 0.009(2) -0.008(3) 0.000(3)
N1 0.069(3) 0.038(2) 0.043(2) -0.0009(17) 0.006(2) 0.000(2)
N2 0.066(3) 0.032(2) 0.042(2) -0.0019(16) -0.0023(19) -0.0028(19)
N3 0.073(3) 0.038(2) 0.044(2) 0.0053(17) 0.001(2) -0.009(2)
N4 0.072(3) 0.032(2) 0.036(2) 0.0005(15) 0.0021(19) -0.0001(19)
N5 0.065(3) 0.0293(19) 0.050(2) 0.0008(17) -0.001(2) -0.0065(19)
N6 0.073(3) 0.035(2) 0.043(2) 0.0029(17) 0.004(2) 0.004(2)
N7 0.075(3) 0.029(2) 0.051(2) 0.0031(17) -0.002(2) -0.008(2)
N8 0.067(3) 0.041(2) 0.047(2) -0.0032(18) 0.004(2) -0.003(2)
N9 0.074(3) 0.037(2) 0.043(2) 0.0050(17) -0.005(2) -0.003(2)
O9 0.085(3) 0.044(2) 0.081(3) -0.0076(19) -0.012(2) 0.011(2)
O10 0.087(3) 0.052(2) 0.059(2) 0.0094(18) 0.006(2) -0.006(2)
S1 0.154(2) 0.1022(16) 0.0674(11) 0.0166(10) 0.0102(12) 0.0347(15)
S2 0.164(2) 0.1240(18) 0.0706(12) -0.0171(12) 0.0251(13) 0.0477(18)
S3 0.1269(18) 0.1007(15) 0.0641(10) 0.0020(9) 0.0176(11) 0.0531(13)
S4 0.1457(18) 0.0620(10) 0.0501(8) 0.0074(7) 0.0215(10) 0.0178(11)
Zn1 0.0654(4) 0.0307(3) 0.0418(3) -0.0002(2) -0.0011(2) -0.0022(3)
Cl1 0.0638(10) 0.0583(9) 0.0772(10) -0.0063(7) -0.0051(8) -0.0032(7)
O1 0.073(3) 0.087(4) 0.174(6) -0.019(4) 0.037(4) -0.014(3)
O2 0.134(5) 0.137(5) 0.098(4) -0.047(4) -0.024(4) -0.005(4)
O3 0.099(4) 0.122(5) 0.096(4) -0.005(3) -0.025(3) 0.020(3)
O4 0.123(5) 0.072(3) 0.142(5) 0.022(3) 0.011(4) -0.012(3)
Cl2 0.159(2) 0.0582(10) 0.0703(11) -0.0040(8) 0.0050(12) 0.0204(12)
O5 0.403(16) 0.099(5) 0.114(6) 0.007(4) 0.060(8) 0.041(7)
O6 0.48(3) 0.238(13) 0.288(15) 0.087(12) 0.209(18) 0.244(17)
O7 0.377(15) 0.070(4) 0.229(10) 0.050(5) 0.113(10) 0.067(7)
O8 0.43(3) 0.272(18) 0.49(3) -0.117(19) -0.23(2) -0.093(19)
O1A 0.240(8) 0.080(4) 0.110(5) 0.026(3) -0.016(5) 0.032(5)
O2A 0.174(6) 0.139(5) 0.066(3) 0.002(3) 0.006(4) 0.060(5)

loop_
_atom_type_symbol
_atom_type_description
_atom_type_scat_dispersion_real
_atom_type_scat_dispersion_imag
_atom_type_scat_source
C C 0.0033 0.0016 'International Tables Vol C Tables 4.2.6.8 and 6.1.1.4'
H H 0.0000 0.0000 'International Tables Vol C Tables 4.2.6.8 and 6.1.1.4'
N N 0.0061 0.0033 'International Tables Vol C Tables 4.2.6.8 and 6.1.1.4'
O O 0.0106 0.0060 'International Tables Vol C Tables 4.2.6.8 and 6.1.1.4'
Cl Cl 0.1484 0.1585 'International Tables Vol C Tables 4.2.6.8 and 6.1.1.4'
Zn Zn 0.2839 1.4301 'International Tables Vol C Tables 4.2.6.8 and 6.1.1.4'
S S 0.1246 0.1234 'International Tables Vol C Tables 4.2.6.8 and 6.1.1.4'

loop_
_geom_angle_atom_site_label_1
_geom_angle_atom_site_label_2
_geom_angle_atom_site_label_3
_geom_angle
_geom_angle_site_symmetry_1
_geom_angle_site_symmetry_3
C2 C1 S2 119.5(7) . .
C2 C1 H1 120.2 . .
S2 C1 H1 120.2 . .
C1 C2 S1 117.1(7) . .
C1 C2 H2 121.4 . .
S1 C2 H2 121.4 . .
C4 C3 S1 124.2(6) . .
C4 C3 S2 123.0(6) . .
S1 C3 S2 112.8(4) . .
C3 C4 S3 122.8(5) . .
C3 C4 S4 123.0(6) . .
S3 C4 S4 114.2(4) . .
C6 C5 S3 118.0(5) . .
C6 C5 H5 121.0 . .
S3 C5 H5 121.0 . .
C5 C6 C7 124.8(5) . .
C5 C6 S4 117.5(4) . .
C7 C6 S4 117.7(4) . .
N1 C7 N3 126.1(5) . .
N1 C7 C6 117.8(5) . .
N3 C7 C6 116.1(4) . .
N1 C8 N2 126.3(4) . .
N1 C8 N4 117.2(4) . .
N2 C8 N4 116.5(4) . .
N2 C9 N3 126.7(4) . .
N2 C9 N7 118.3(4) . .
N3 C9 N7 115.0(4) . .
N5 C10 C11 123.3(4) . .
N5 C10 N4 115.4(4) . .
C11 C10 N4 121.2(5) . .
C10 C11 C12 118.1(5) . .
C10 C11 H11 120.9 . .
C12 C11 H11 120.9 . .
C13 C12 C11 119.5(6) . .
C13 C12 H12 120.3 . .
C11 C12 H12 120.3 . .
C12 C13 C14 119.8(5) . .
C12 C13 H13 120.1 . .
C14 C13 H13 120.1 . .
N5 C14 C13 122.0(5) . .
N5 C14 H14 119.0 . .
C13 C14 H14 119.0 . .
N6 C15 C16 123.9(5) . .
N6 C15 N4 115.0(4) . .
C16 C15 N4 121.0(5) . .
C15 C16 C17 118.2(6) . .
C15 C16 H16 120.9 . .
C17 C16 H16 120.9 . .
C18 C17 C16 118.8(7) . .
C18 C17 H17 120.6 . .
C16 C17 H17 120.6 . .
C17 C18 C19 119.9(6) . .
C17 C18 H18 120.1 . .
C19 C18 H18 120.1 . .
N6 C19 C18 122.4(6) . .
N6 C19 H19 118.8 . .
C18 C19 H19 118.8 . .
N8 C20 C21 123.8(5) . .
N8 C20 N7 114.5(5) . .
C21 C20 N7 121.7(5) . .
C20 C21 C22 117.1(7) . .
C20 C21 H21 121.4 . .
C22 C21 H21 121.4 . .
C23 C22 C21 120.0(7) . .
C23 C22 H22 120.0 . .
C21 C22 H22 120.0 . .
C24 C23 C22 118.7(7) . .
C24 C23 H23 120.7 . .
C22 C23 H23 120.7 . .
C23 C24 N8 122.9(6) . .
C23 C24 H24 118.6 . .
N8 C24 H24 118.6 . .
N9 C25 C26 123.0(5) . .
N9 C25 N7 116.8(5) . .
C26 C25 N7 120.2(5) . .
C25 C26 C27 118.4(6) . .
C25 C26 H26 120.8 . .
C27 C26 H26 120.8 . .
C28 C27 C26 119.1(6) . .
C28 C27 H27 120.4 . .
C26 C27 H27 120.4 . .
C29 C28 C27 119.2(6) . .
C29 C28 H28 120.4 . .
C27 C28 H28 120.4 . .
N9 C29 C28 123.0(6) . .
N9 C29 H29 118.5 . .
C28 C29 H29 118.5 . .
C7 N1 C8 113.9(4) . .
C9 N2 C8 113.4(4) . .
C9 N3 C7 113.2(4) . .
C8 N4 C10 121.6(4) . .
C8 N4 C15 119.8(4) . .
C10 N4 C15 117.4(4) . .
C10 N5 C14 117.2(4) . .
C10 N5 Zn1 120.5(3) . .
C14 N5 Zn1 122.3(4) . .
C15 N6 C19 116.7(5) . .
C15 N6 Zn1 117.8(3) . .
C19 N6 Zn1 122.1(4) . .
C9 N7 C20 122.3(4) . .
C9 N7 C25 119.0(4) . .
C20 N7 C25 117.5(4) . .
C20 N8 C24 117.3(5) . .
C20 N8 Zn1 120.9(3) . 3_667
C24 N8 Zn1 121.6(4) . 3_667
C25 N9 C29 117.2(5) . .
C25 N9 Zn1 119.6(3) . 3_667
C29 N9 Zn1 122.4(4) . 3_667
C2 S1 C3 95.5(4) . .
C1 S2 C3 94.4(4) . .
C5 S3 C4 94.3(3) . .
C6 S4 C4 93.4(3) . .
N9 Zn1 N5 175.83(16) 3_667 .
N9 Zn1 N6 95.30(17) 3_667 .
N5 Zn1 N6 88.87(16) . .
N9 Zn1 N8 87.31(17) 3_667 3_667
N5 Zn1 N8 91.87(16) . 3_667
N6 Zn1 N8 99.21(16) . 3_667
N9 Zn1 O10 90.74(16) 3_667 .
N5 Zn1 O10 89.51(16) . .
N6 Zn1 O10 88.71(16) . .
N8 Zn1 O10 171.98(16) 3_667 .
N9 Zn1 O9 86.95(16) 3_667 .
N5 Zn1 O9 88.92(16) . .
N6 Zn1 O9 174.04(17) . .
N8 Zn1 O9 86.39(17) 3_667 .
O10 Zn1 O9 85.74(16) . .
O3 Cl1 O2 107.9(4) . .
O3 Cl1 O4 107.4(4) . .
O2 Cl1 O4 111.8(4) . .
O3 Cl1 O1 109.9(4) . .
O2 Cl1 O1 110.3(4) . .
O4 Cl1 O1 109.5(4) . .
O8 Cl2 O6 94.9(13) . .
O8 Cl2 O5 106.1(13) . .
O6 Cl2 O5 113.1(8) . .
O8 Cl2 O7 108.6(12) . .
O6 Cl2 O7 117.0(9) . .
O5 Cl2 O7 114.6(5) . .

loop_
_geom_bond_atom_site_label_1
_geom_bond_atom_site_label_2
_geom_bond_distance
_geom_bond_site_symmetry_2
C1 C2 1.274(13) .
C1 S2 1.732(10) .
C1 H1 0.9300 .
C2 S1 1.730(9) .
C2 H2 0.9300 .
C3 C4 1.322(9) .
C3 S1 1.750(7) .
C3 S2 1.751(7) .
C4 S3 1.762(7) .
C4 S4 1.771(7) .
C5 C6 1.343(8) .
C5 S3 1.731(6) .
C5 H5 0.9300 .
C6 C7 1.448(7) .
C6 S4 1.755(5) .
C7 N1 1.332(6) .
C7 N3 1.343(7) .
C8 N1 1.333(6) .
C8 N2 1.335(6) .
C8 N4 1.378(6) .
C9 N2 1.332(6) .
C9 N3 1.340(6) .
C9 N7 1.390(6) .
C10 N5 1.335(6) .
C10 C11 1.374(7) .
C10 N4 1.433(6) .
C11 C12 1.384(9) .
C11 H11 0.9300 .
C12 C13 1.349(9) .
C12 H12 0.9300 .
C13 C14 1.371(8) .
C13 H13 0.9300 .
C14 N5 1.359(6) .
C14 H14 0.9300 .
C15 N6 1.342(6) .
C15 C16 1.366(8) .
C15 N4 1.440(6) .
C16 C17 1.386(9) .
C16 H16 0.9300 .
C17 C18 1.365(10) .
C17 H17 0.9300 .
C18 C19 1.368(9) .
C18 H18 0.9300 .
C19 N6 1.353(7) .
C19 H19 0.9300 .
C20 N8 1.333(7) .
C20 C21 1.364(8) .
C20 N7 1.437(7) .
C21 C22 1.400(11) .
C21 H21 0.9300 .
C22 C23 1.368(11) .
C22 H22 0.9300 .
C23 C24 1.352(9) .
C23 H23 0.9300 .
C24 N8 1.360(7) .
C24 H24 0.9300 .
C25 N9 1.331(7) .
C25 C26 1.371(9) .
C25 N7 1.441(6) .
C26 C27 1.380(9) .
C26 H26 0.9300 .
C27 C28 1.358(10) .
C27 H27 0.9300 .
C28 C29 1.355(9) .
C28 H28 0.9300 .
C29 N9 1.349(6) .
C29 H29 0.9300 .
N5 Zn1 2.121(4) .
N6 Zn1 2.145(4) .
N8 Zn1 2.148(4) 3_667
N9 Zn1 2.116(4) 3_667
O9 Zn1 2.235(4) .
O10 Zn1 2.174(4) .
Zn1 N9 2.116(4) 3_667
Zn1 N8 2.148(4) 3_667
Cl1 O3 1.400(5) .
Cl1 O2 1.407(5) .
Cl1 O4 1.416(5) .
Cl1 O1 1.421(5) .
Cl2 O8 1.284(12) .
Cl2 O6 1.303(11) .
Cl2 O5 1.321(8) .
Cl2 O7 1.329(7) .
